data_4327133
loop_
_publ_author_name
'Yu He'
'John D. Gorden'
'Christian R. Goldsmith'

_publ_section_title
;
 Steric Modifications Tune the Regioselectivity of the Alkane Oxidation
 Catalyzed by Non-Heme Iron Complexes
;
_journal_name_full 'Inorganic Chemistry'
_journal_page_first 12651
_journal_page_last 12660
_journal_paper_doi 10.1021/ic201695a
_journal_volume 50
_journal_year 2011
_chemical_absolute_configuration syn
_chemical_formula_moiety 'C32 H36 Cl2 Fe N4, C2 H3 N'
_chemical_formula_sum 'C34 H39 Cl2 Fe N5'
_chemical_formula_weight 644.45
_chemical_name_systematic
; 
 ? 
;
_space_group_IT_number 19
_symmetry_cell_setting orthorhombic
_symmetry_space_group_name_Hall 'P 2ac 2ab'
_symmetry_space_group_name_H-M 'P 21 21 21'
_atom_sites_solution_hydrogens geom
_atom_sites_solution_primary direct
_atom_sites_solution_secondary difmap
_audit_creation_method SHELXL-97
_cell_angle_alpha 90.00
_cell_angle_beta 90.00
_cell_angle_gamma 90.00
_cell_formula_units_Z 4
_cell_length_a 10.3299(10)
_cell_length_b 16.3604(16)
_cell_length_c 18.4921(18)
_cell_measurement_reflns_used 11128
_cell_measurement_temperature 193(2)
_cell_measurement_theta_max 34.54
_cell_measurement_theta_min 1.66
_cell_volume 3125.2(5)
_computing_cell_refinement 'SMART, SAINT'
_computing_data_collection SMART
_computing_data_reduction SAINT
_computing_molecular_graphics 'SHELXP-97 (Sheldrick, 1997)'
_computing_publication_material 'SHELXCIF-97 (Sheldrick, 2000)'
_computing_structure_refinement 'SHELXL-97 (Sheldrick, 1997)'
_computing_structure_solution 'SHELXS-97 (Sheldrick, 1990)'
_diffrn_ambient_temperature 193(2)
_diffrn_measured_fraction_theta_full 0.989
_diffrn_measured_fraction_theta_max 0.989
_diffrn_measurement_device_type 'Bruker APEX'
_diffrn_measurement_method '0.3 wide /w exposure'
_diffrn_radiation_monochromator graphite
_diffrn_radiation_source 'fine-focus sealed tube'
_diffrn_radiation_type MoK\a
_diffrn_radiation_wavelength 0.71073
_diffrn_reflns_av_R_equivalents 0.0580
_diffrn_reflns_av_sigmaI/netI 0.0625
_diffrn_reflns_limit_h_max 16
_diffrn_reflns_limit_h_min -15
_diffrn_reflns_limit_k_max 25
_diffrn_reflns_limit_k_min -26
_diffrn_reflns_limit_l_max 29
_diffrn_reflns_limit_l_min -28
_diffrn_reflns_number 48351
_diffrn_reflns_theta_full 34.54
_diffrn_reflns_theta_max 34.54
_diffrn_reflns_theta_min 1.66
_diffrn_standards_interval_count na
_diffrn_standards_interval_time na
_diffrn_standards_number na
_exptl_absorpt_coefficient_mu 0.686
_exptl_absorpt_correction_T_max 0.902
_exptl_absorpt_correction_T_min 0.884
_exptl_absorpt_correction_type numerical
_exptl_absorpt_process_details SHELXPREP
_exptl_crystal_colour 'dark red'
_exptl_crystal_density_diffrn 1.370
_exptl_crystal_density_meas ?
_exptl_crystal_description 'rectangular block'
_exptl_crystal_F_000 1352
_exptl_crystal_size_max 0.250
_exptl_crystal_size_mid 0.150
_exptl_crystal_size_min 0.150
_refine_diff_density_max 0.550
_refine_diff_density_min -0.321
_refine_diff_density_rms 0.077
_refine_ls_abs_structure_details 'Flack H D (1983), Acta Cryst. A39, 876-881'
_refine_ls_abs_structure_Flack 0.017(10)
_refine_ls_extinction_method none
_refine_ls_goodness_of_fit_ref 1.065
_refine_ls_hydrogen_treatment constr
_refine_ls_matrix_type full
_refine_ls_number_parameters 380
_refine_ls_number_reflns 13005
_refine_ls_number_restraints 0
_refine_ls_restrained_S_all 1.065
_refine_ls_R_factor_all 0.0634
_refine_ls_R_factor_gt 0.0509
_refine_ls_shift/su_max 0.001
_refine_ls_shift/su_mean 0.000
_refine_ls_structure_factor_coef Fsqd
_refine_ls_weighting_details 'calc w=1/[\s^2^(Fo^2^)+(0.0415P)^2^+0.1244P] where P=(Fo^2^+2Fc^2^)/3'
_refine_ls_weighting_scheme calc
_refine_ls_wR_factor_gt 0.0961
_refine_ls_wR_factor_ref 0.1018
_reflns_number_gt 11128
_reflns_number_total 13005
_reflns_threshold_expression >2sigma(I)
_cod_data_source_file ic201695a_si_002_3.cif
_cod_data_source_block FebbpcCl2
_cod_depositor_comments
;
The following automatic conversions were performed:

'_exptl_crystal_density_meas' value 'nm' was changed to '?' - the
value is perceived as not measured.

Automatic conversion script
Id: cif_fix_values 3008 2015-01-20 13:52:24Z robertas 
;
_cod_database_code 4327133

loop_
_symmetry_equiv_pos_as_xyz
'x, y, z'
'-x+1/2, -y, z+1/2'
'-x, y+1/2, -z+1/2'
'x+1/2, -y+1/2, -z'

loop_
_atom_site_label
_atom_site_type_symbol
_atom_site_fract_x
_atom_site_fract_y
_atom_site_fract_z
_atom_site_U_iso_or_equiv
_atom_site_adp_type
_atom_site_occupancy
_atom_site_symmetry_multiplicity
_atom_site_calc_flag
_atom_site_refinement_flags
Fe1 Fe 0.72547(2) 0.431697(15) 0.237778(14) 0.01579(6) Uani 1 1 d .
Cl2 Cl 0.75605(4) 0.49739(3) 0.11868(2) 0.02065(9) Uani 1 1 d .
Cl1 Cl 0.84524(5) 0.52997(3) 0.30307(3) 0.02575(10) Uani 1 1 d .
N4 N 0.63810(14) 0.30423(9) 0.21024(8) 0.0137(3) Uani 1 1 d .
C32 C 0.46819(17) 0.20092(11) 0.25184(10) 0.0169(3) Uani 1 1 d .
H32A H 0.4445 0.1898 0.2020 0.020 Uiso 1 1 calc R
H32B H 0.5347 0.1622 0.2658 0.020 Uiso 1 1 calc R
C31 C 0.55725(17) 0.30398(11) 0.33762(10) 0.0160(3) Uani 1 1 d .
H31A H 0.6154 0.2592 0.3513 0.019 Uiso 1 1 calc R
N3 N 0.63324(15) 0.38086(9) 0.35056(8) 0.0170(3) Uani 1 1 d .
N2 N 0.52466(15) 0.48027(9) 0.24135(9) 0.0178(3) Uani 1 1 d .
C30 C 0.52289(16) 0.28830(10) 0.25733(10) 0.0145(3) Uani 1 1 d .
H30A H 0.4543 0.3266 0.2435 0.017 Uiso 1 1 calc R
C29 C 0.74107(16) 0.24269(10) 0.22131(9) 0.0155(3) Uani 1 1 d .
H29A H 0.7215 0.1944 0.1929 0.019 Uiso 1 1 calc R
H29B H 0.7428 0.2268 0.2718 0.019 Uiso 1 1 calc R
C28 C 0.60673(18) 0.31513(11) 0.13165(10) 0.0160(3) Uani 1 1 d .
H28A H 0.6851 0.3336 0.1078 0.019 Uiso 1 1 calc R
H28B H 0.5445 0.3594 0.1281 0.019 Uiso 1 1 calc R
C27 C 0.2648(2) 0.52108(12) 0.25489(13) 0.0285(4) Uani 1 1 d .
H27A H 0.1776 0.5343 0.2593 0.034 Uiso 1 1 calc R
N1 N 0.88983(15) 0.35514(10) 0.20814(9) 0.0181(3) Uani 1 1 d .
C26 C 0.3358(2) 0.49717(12) 0.31494(12) 0.0245(4) Uani 1 1 d .
H26A H 0.2971 0.4944 0.3603 0.029 Uiso 1 1 calc R
C25 C 0.46630(19) 0.47732(11) 0.30619(11) 0.0192(3) Uani 1 1 d .
C24 C 0.8208(2) 0.30421(13) 0.40785(11) 0.0221(4) Uani 1 1 d .
C23 C 0.87191(17) 0.27453(11) 0.20008(10) 0.0165(3) Uani 1 1 d .
C22 C 0.97021(19) 0.22217(12) 0.17758(11) 0.0210(4) Uani 1 1 d .
H22A H 0.9545 0.1666 0.1716 0.025 Uiso 1 1 calc R
C21 C 0.4553(2) 0.50452(12) 0.18371(11) 0.0213(4) Uani 1 1 d .
H21A H 0.4961 0.5077 0.1390 0.026 Uiso 1 1 calc R
C20 C 0.43696(19) 0.29360(12) 0.38574(11) 0.0212(4) Uani 1 1 d .
H20A H 0.4600 0.3038 0.4358 0.025 Uiso 1 1 calc R
H20B H 0.3716 0.3331 0.3717 0.025 Uiso 1 1 calc R
C19 C 0.55406(19) 0.24445(11) 0.08812(10) 0.0173(3) Uani 1 1 d .
C18 C 0.9392(2) 0.32429(15) 0.37688(12) 0.0275(4) Uani 1 1 d .
H18A H 0.9554 0.3778 0.3625 0.033 Uiso 1 1 calc R
C17 C 1.0916(2) 0.25442(14) 0.16429(12) 0.0262(4) Uani 1 1 d .
H17A H 1.1596 0.2207 0.1503 0.031 Uiso 1 1 calc R
C16 C 0.6348(2) 0.18393(12) 0.06003(11) 0.0238(4) Uani 1 1 d .
H16A H 0.7233 0.1858 0.0692 0.029 Uiso 1 1 calc R
C15 C 0.4227(2) 0.24188(14) 0.07077(11) 0.0257(4) Uani 1 1 d .
H15A H 0.3677 0.2827 0.0875 0.031 Uiso 1 1 calc R
C14 C 1.0334(2) 0.26471(17) 0.36744(14) 0.0369(6) Uani 1 1 d .
H14A H 1.1119 0.2787 0.3462 0.044 Uiso 1 1 calc R
C13 C 0.35014(19) 0.18909(12) 0.29995(11) 0.0204(4) Uani 1 1 d .
H13A H 0.2812 0.2250 0.2839 0.024 Uiso 1 1 calc R
H13B H 0.3198 0.1332 0.2958 0.024 Uiso 1 1 calc R
C12 C 0.7186(2) 0.36947(12) 0.41588(10) 0.0215(4) Uani 1 1 d .
H12A H 0.6645 0.3559 0.4570 0.026 Uiso 1 1 calc R
H12B H 0.7611 0.4210 0.4265 0.026 Uiso 1 1 calc R
C11 C 1.1104(2) 0.33759(14) 0.17218(13) 0.0275(4) Uani 1 1 d .
H11A H 1.1913 0.3606 0.1636 0.033 Uiso 1 1 calc R
C10 C 0.3734(3) 0.17861(17) 0.02862(12) 0.0377(6) Uani 1 1 d .
H10A H 0.2855 0.1774 0.0177 0.045 Uiso 1 1 calc R
C9 C 0.55006(19) 0.45220(11) 0.36849(10) 0.0200(4) Uani 1 1 d .
H9A H 0.6045 0.4978 0.3824 0.024 Uiso 1 1 calc R
H9B H 0.4955 0.4385 0.4094 0.024 Uiso 1 1 calc R
C8 C 1.00753(19) 0.38591(13) 0.19296(12) 0.0236(4) Uani 1 1 d .
H8A H 1.0200 0.4420 0.1966 0.028 Uiso 1 1 calc R
C7 C 0.3258(2) 0.52497(12) 0.18838(13) 0.0263(4) Uani 1 1 d .
H7A H 0.2802 0.5411 0.1474 0.032 Uiso 1 1 calc R
C6 C 0.3821(2) 0.20743(13) 0.37849(11) 0.0226(4) Uani 1 1 d .
H6A H 0.4450 0.1681 0.3961 0.027 Uiso 1 1 calc R
H6B H 0.3045 0.2025 0.4077 0.027 Uiso 1 1 calc R
C5 C 0.8009(2) 0.22435(14) 0.43220(11) 0.0272(4) Uani 1 1 d .
H5A H 0.7240 0.2107 0.4553 0.033 Uiso 1 1 calc R
C4 C 0.8953(3) 0.16564(15) 0.42195(13) 0.0342(5) Uani 1 1 d .
H4A H 0.8804 0.1123 0.4373 0.041 Uiso 1 1 calc R
C3 C 0.5838(3) 0.12045(14) 0.01824(12) 0.0358(6) Uani 1 1 d .
H3A H 0.6381 0.0797 0.0007 0.043 Uiso 1 1 calc R
C2 C 0.4528(3) 0.11802(15) 0.00298(13) 0.0412(7) Uani 1 1 d .
H2A H 0.4188 0.0756 -0.0245 0.049 Uiso 1 1 calc R
C1 C 1.0124(2) 0.18526(16) 0.38899(14) 0.0378(6) Uani 1 1 d .
H1A H 1.0752 0.1454 0.3817 0.045 Uiso 1 1 calc R
C34 C 0.5328(3) 0.44131(18) -0.02268(13) 0.0411(6) Uani 1 1 d .
H34A H 0.5970 0.4572 0.0121 0.062 Uiso 1 1 calc R
H34B H 0.5669 0.4480 -0.0706 0.062 Uiso 1 1 calc R
H34C H 0.5098 0.3851 -0.0152 0.062 Uiso 1 1 calc R
C33 C 0.4191(3) 0.4920(2) -0.01420(14) 0.0461(7) Uani 1 1 d .
N5 N 0.3296(3) 0.5322(2) -0.00718(18) 0.0757(10) Uani 1 1 d .

loop_
_atom_site_aniso_label
_atom_site_aniso_U_11
_atom_site_aniso_U_22
_atom_site_aniso_U_33
_atom_site_aniso_U_23
_atom_site_aniso_U_13
_atom_site_aniso_U_12
Fe1 0.01532(11) 0.01339(10) 0.01865(11) -0.00340(9) 0.00005(10) -0.00064(9)
Cl2 0.0235(2) 0.01731(18) 0.0211(2) -0.00175(15) 0.00347(16) -0.00047(16)
Cl1 0.0316(3) 0.0198(2) 0.0259(2) -0.00373(18) -0.0068(2) -0.00705(19)
N4 0.0121(6) 0.0155(6) 0.0134(6) -0.0006(5) 0.0003(5) 0.0008(5)
C32 0.0199(8) 0.0156(7) 0.0152(8) -0.0004(6) 0.0009(6) -0.0025(6)
C31 0.0161(8) 0.0165(8) 0.0154(8) -0.0007(6) 0.0013(6) -0.0018(6)
N3 0.0178(7) 0.0158(7) 0.0173(7) -0.0038(5) -0.0012(6) 0.0001(6)
N2 0.0181(7) 0.0129(6) 0.0223(7) -0.0029(6) -0.0003(6) 0.0010(5)
C30 0.0133(7) 0.0144(7) 0.0158(7) 0.0003(6) 0.0019(6) -0.0004(5)
C29 0.0147(7) 0.0128(7) 0.0191(8) -0.0005(6) 0.0007(6) 0.0020(6)
C28 0.0191(8) 0.0141(7) 0.0149(8) -0.0006(6) 0.0011(6) -0.0020(6)
C27 0.0185(8) 0.0207(8) 0.0461(13) -0.0102(8) -0.0013(9) 0.0017(7)
N1 0.0153(7) 0.0178(7) 0.0213(8) -0.0028(6) -0.0007(6) -0.0010(6)
C26 0.0211(9) 0.0203(9) 0.0320(11) -0.0083(8) 0.0053(8) -0.0009(8)
C25 0.0209(8) 0.0133(8) 0.0232(9) -0.0049(7) 0.0007(7) 0.0007(6)
C24 0.0212(9) 0.0267(10) 0.0183(9) -0.0030(7) -0.0057(7) 0.0008(8)
C23 0.0149(8) 0.0173(8) 0.0173(8) -0.0010(6) -0.0005(6) 0.0004(6)
C22 0.0187(8) 0.0175(8) 0.0269(10) -0.0016(7) 0.0025(7) 0.0021(7)
C21 0.0245(9) 0.0150(8) 0.0244(9) -0.0035(7) -0.0020(7) 0.0003(7)
C20 0.0210(9) 0.0244(9) 0.0182(8) -0.0015(7) 0.0050(7) -0.0022(7)
C19 0.0215(9) 0.0177(8) 0.0127(7) 0.0015(6) -0.0008(6) -0.0059(7)
C18 0.0246(10) 0.0339(11) 0.0240(10) -0.0007(9) -0.0025(8) 0.0023(8)
C17 0.0175(9) 0.0294(11) 0.0318(11) -0.0036(9) 0.0055(8) 0.0042(8)
C16 0.0318(11) 0.0211(9) 0.0184(9) -0.0025(7) -0.0033(8) 0.0007(8)
C15 0.0221(10) 0.0340(12) 0.0211(9) 0.0043(8) -0.0031(8) -0.0071(8)
C14 0.0271(11) 0.0495(15) 0.0342(12) 0.0001(11) -0.0012(10) 0.0112(10)
C13 0.0190(8) 0.0207(9) 0.0214(9) 0.0017(7) 0.0007(7) -0.0045(7)
C12 0.0212(9) 0.0260(9) 0.0171(8) -0.0041(7) -0.0032(7) -0.0020(8)
C11 0.0166(9) 0.0291(11) 0.0367(12) -0.0030(9) 0.0026(8) -0.0032(8)
C10 0.0389(13) 0.0491(15) 0.0252(11) 0.0094(10) -0.0151(10) -0.0259(12)
C9 0.0221(9) 0.0184(8) 0.0195(8) -0.0063(7) 0.0026(7) 0.0018(7)
C8 0.0187(9) 0.0202(9) 0.0318(11) -0.0043(8) 0.0010(8) -0.0035(7)
C7 0.0233(10) 0.0195(9) 0.0360(12) -0.0030(8) -0.0088(9) 0.0016(7)
C6 0.0219(9) 0.0263(10) 0.0197(9) 0.0035(7) 0.0027(7) -0.0049(7)
C5 0.0291(11) 0.0306(11) 0.0220(10) 0.0018(8) -0.0109(8) -0.0020(9)
C4 0.0434(14) 0.0273(11) 0.0319(12) -0.0012(9) -0.0205(10) 0.0043(10)
C3 0.0665(18) 0.0204(10) 0.0204(10) -0.0037(8) -0.0069(11) -0.0024(11)
C2 0.0697(19) 0.0297(12) 0.0241(11) 0.0025(9) -0.0167(12) -0.0248(13)
C1 0.0359(13) 0.0453(15) 0.0322(12) -0.0072(11) -0.0121(10) 0.0169(11)
C34 0.0483(15) 0.0553(17) 0.0197(10) 0.0032(11) 0.0032(10) -0.0147(13)
C33 0.0416(15) 0.068(2) 0.0284(12) -0.0022(13) -0.0021(11) -0.0141(15)
N5 0.0573(19) 0.103(3) 0.067(2) -0.0114(19) -0.0046(16) -0.0016(19)

loop_
_atom_type_symbol
_atom_type_description
_atom_type_scat_dispersion_real
_atom_type_scat_dispersion_imag
_atom_type_scat_source
C C 0.0033 0.0016 'International Tables Vol C Tables 4.2.6.8 and 6.1.1.4'
H H 0.0000 0.0000 'International Tables Vol C Tables 4.2.6.8 and 6.1.1.4'
N N 0.0061 0.0033 'International Tables Vol C Tables 4.2.6.8 and 6.1.1.4'
Cl Cl 0.1484 0.1585 'International Tables Vol C Tables 4.2.6.8 and 6.1.1.4'
Fe Fe 0.3463 0.8444 'International Tables Vol C Tables 4.2.6.8 and 6.1.1.4'

loop_
_geom_angle_atom_site_label_1
_geom_angle_atom_site_label_2
_geom_angle_atom_site_label_3
_geom_angle
N1 Fe1 N2 160.04(6)
N1 Fe1 N4 74.48(5)
N2 Fe1 N4 87.99(5)
N1 Fe1 Cl1 96.41(4)
N2 Fe1 Cl1 103.32(4)
N4 Fe1 Cl1 157.64(4)
N1 Fe1 N3 108.86(6)
N2 Fe1 N3 74.45(6)
N4 Fe1 N3 74.35(5)
Cl1 Fe1 N3 89.98(4)
N1 Fe1 Cl2 85.77(5)
N2 Fe1 Cl2 89.44(4)
N4 Fe1 Cl2 104.13(4)
Cl1 Fe1 Cl2 95.31(2)
N3 Fe1 Cl2 163.82(4)
C29 N4 C30 111.88(13)
C29 N4 C28 111.74(13)
C30 N4 C28 114.36(14)
C29 N4 Fe1 107.50(10)
C30 N4 Fe1 109.68(10)
C28 N4 Fe1 100.91(10)
C13 C32 C30 111.93(15)
C13 C32 H32A 109.2
C30 C32 H32A 109.2
C13 C32 H32B 109.2
C30 C32 H32B 109.2
H32A C32 H32B 107.9
N3 C31 C20 115.00(15)
N3 C31 C30 114.29(14)
C20 C31 C30 110.58(15)
N3 C31 H31A 105.3
C20 C31 H31A 105.3
C30 C31 H31A 105.3
C9 N3 C31 113.01(15)
C9 N3 C12 104.87(14)
C31 N3 C12 109.28(14)
C9 N3 Fe1 98.55(11)
C31 N3 Fe1 110.70(10)
C12 N3 Fe1 119.91(12)
C25 N2 C21 118.64(16)
C25 N2 Fe1 115.63(13)
C21 N2 Fe1 125.42(13)
N4 C30 C32 114.50(14)
N4 C30 C31 110.29(14)
C32 C30 C31 107.52(14)
N4 C30 H30A 108.1
C32 C30 H30A 108.1
C31 C30 H30A 108.1
N4 C29 C23 112.03(14)
N4 C29 H29A 109.2
C23 C29 H29A 109.2
N4 C29 H29B 109.2
C23 C29 H29B 109.2
H29A C29 H29B 107.9
N4 C28 C19 120.22(15)
N4 C28 H28A 107.3
C19 C28 H28A 107.3
N4 C28 H28B 107.3
C19 C28 H28B 107.3
H28A C28 H28B 106.9
C7 C27 C26 118.94(19)
C7 C27 H27A 120.5
C26 C27 H27A 120.5
C23 N1 C8 118.02(17)
C23 N1 Fe1 119.07(12)
C8 N1 Fe1 122.77(13)
C27 C26 C25 118.9(2)
C27 C26 H26A 120.5
C25 C26 H26A 120.5
N2 C25 C26 121.91(19)
N2 C25 C9 115.92(17)
C26 C25 C9 122.17(18)
C18 C24 C5 118.9(2)
C18 C24 C12 119.26(19)
C5 C24 C12 121.83(19)
N1 C23 C22 122.56(17)
N1 C23 C29 115.91(15)
C22 C23 C29 121.43(16)
C17 C22 C23 118.68(18)
C17 C22 H22A 120.7
C23 C22 H22A 120.7
N2 C21 C7 122.5(2)
N2 C21 H21A 118.7
C7 C21 H21A 118.7
C6 C20 C31 110.56(16)
C6 C20 H20A 109.5
C31 C20 H20A 109.5
C6 C20 H20B 109.5
C31 C20 H20B 109.5
H20A C20 H20B 108.1
C16 C19 C15 118.33(19)
C16 C19 C28 121.78(17)
C15 C19 C28 119.73(18)
C14 C18 C24 120.2(2)
C14 C18 H18A 119.9
C24 C18 H18A 119.9
C11 C17 C22 118.96(19)
C11 C17 H17A 120.5
C22 C17 H17A 120.5
C19 C16 C3 120.5(2)
C19 C16 H16A 119.7
C3 C16 H16A 119.7
C10 C15 C19 120.5(2)
C10 C15 H15A 119.8
C19 C15 H15A 119.8
C1 C14 C18 121.1(2)
C1 C14 H14A 119.5
C18 C14 H14A 119.5
C6 C13 C32 111.06(16)
C6 C13 H13A 109.4
C32 C13 H13A 109.4
C6 C13 H13B 109.4
C32 C13 H13B 109.4
H13A C13 H13B 108.0
N3 C12 C24 114.70(15)
N3 C12 H12A 108.6
C24 C12 H12A 108.6
N3 C12 H12B 108.6
C24 C12 H12B 108.6
H12A C12 H12B 107.6
C8 C11 C17 119.04(19)
C8 C11 H11A 120.5
C17 C11 H11A 120.5
C2 C10 C15 120.8(2)
C2 C10 H10A 119.6
C15 C10 H10A 119.6
N3 C9 C25 112.19(15)
N3 C9 H9A 109.2
C25 C9 H9A 109.2
N3 C9 H9B 109.2
C25 C9 H9B 109.2
H9A C9 H9B 107.9
N1 C8 C11 122.69(19)
N1 C8 H8A 118.7
C11 C8 H8A 118.7
C21 C7 C27 119.0(2)
C21 C7 H7A 120.5
C27 C7 H7A 120.5
C13 C6 C20 110.32(16)
C13 C6 H6A 109.6
C20 C6 H6A 109.6
C13 C6 H6B 109.6
C20 C6 H6B 109.6
H6A C6 H6B 108.1
C4 C5 C24 120.1(2)
C4 C5 H5A 119.9
C24 C5 H5A 119.9
C5 C4 C1 120.9(2)
C5 C4 H4A 119.6
C1 C4 H4A 119.6
C2 C3 C16 120.2(3)
C2 C3 H3A 119.9
C16 C3 H3A 119.9
C10 C2 C3 119.6(2)
C10 C2 H2A 120.2
C3 C2 H2A 120.2
C14 C1 C4 118.8(2)
C14 C1 H1A 120.6
C4 C1 H1A 120.6
C33 C34 H34A 109.5
C33 C34 H34B 109.5
H34A C34 H34B 109.5
C33 C34 H34C 109.5
H34A C34 H34C 109.5
H34B C34 H34C 109.5
N5 C33 C34 179.7(4)

loop_
_geom_bond_atom_site_label_1
_geom_bond_atom_site_label_2
_geom_bond_distance
Fe1 N1 2.1798(16)
Fe1 N2 2.2224(15)
Fe1 N4 2.3286(15)
Fe1 Cl1 2.3608(5)
Fe1 N3 2.4391(16)
Fe1 Cl2 2.4708(6)
N4 C29 1.479(2)
N4 C30 1.498(2)
N4 C28 1.500(2)
C32 C13 1.522(3)
C32 C30 1.541(2)
C32 H32A 0.9700
C32 H32B 0.9700
C31 N3 1.502(2)
C31 C20 1.538(3)
C31 C30 1.548(3)
C31 H31A 0.9800
N3 C9 1.487(2)
N3 C12 1.507(2)
N2 C25 1.343(3)
N2 C21 1.344(3)
C30 H30A 0.9800
C29 C23 1.501(2)
C29 H29A 0.9700
C29 H29B 0.9700
C28 C19 1.510(3)
C28 H28A 0.9700
C28 H28B 0.9700
C27 C7 1.383(3)
C27 C26 1.387(3)
C27 H27A 0.9300
N1 C23 1.340(2)
N1 C8 1.345(2)
C26 C25 1.396(3)
C26 H26A 0.9300
C25 C9 1.498(3)
C24 C18 1.390(3)
C24 C5 1.397(3)
C24 C12 1.508(3)
C23 C22 1.392(3)
C22 C17 1.383(3)
C22 H22A 0.9300
C21 C7 1.382(3)
C21 H21A 0.9300
C20 C6 1.525(3)
C20 H20A 0.9700
C20 H20B 0.9700
C19 C16 1.395(3)
C19 C15 1.395(3)
C18 C14 1.388(3)
C18 H18A 0.9300
C17 C11 1.382(3)
C17 H17A 0.9300
C16 C3 1.398(3)
C16 H16A 0.9300
C15 C10 1.392(3)
C15 H15A 0.9300
C14 C1 1.377(4)
C14 H14A 0.9300
C13 C6 1.519(3)
C13 H13A 0.9700
C13 H13B 0.9700
C12 H12A 0.9700
C12 H12B 0.9700
C11 C8 1.379(3)
C11 H11A 0.9300
C10 C2 1.372(4)
C10 H10A 0.9300
C9 H9A 0.9700
C9 H9B 0.9700
C8 H8A 0.9300
C7 H7A 0.9300
C6 H6A 0.9700
C6 H6B 0.9700
C5 C4 1.382(3)
C5 H5A 0.9300
C4 C1 1.392(4)
C4 H4A 0.9300
C3 C2 1.383(4)
C3 H3A 0.9300
C2 H2A 0.9300
C1 H1A 0.9300
C34 C33 1.446(4)
C34 H34A 0.9600
C34 H34B 0.9600
C34 H34C 0.9600
C33 N5 1.142(4)
